data_4519009
loop_
_publ_author_name
'Mukhopadhyay, Arindam'
'Jindal, Swati'
'Maka, Vijay Kumar'
'Moorthy, Jarugu Narasimha'

_publ_section_title
;
 Contrasting Photochromic and Acidochromic Behaviors of Pyridyl- and
 Pyrimidylethynylated Mono- and Bis-Benzopyrans.
;
_journal_issue 32
_journal_name_full 'ACS omega'
_journal_page_first 21113
_journal_page_last 21124
_journal_paper_doi 10.1021/acsomega.1c02948
_journal_volume 6
_journal_year 2021
_chemical_formula_sum 'C72 H50 Cl12 N8 O5'
_chemical_formula_weight 1532.60
_chemical_name_systematic Pm-MBP
_space_group_crystal_system monoclinic
_space_group_IT_number 14
_space_group_name_Hall '-P 2ybc'
_space_group_name_H-M_alt 'P 1 21/c 1'
_atom_sites_solution_hydrogens mixed
_audit_creation_method SHELXL-2018/3
_cell_angle_alpha 90
_cell_angle_beta 110.1900(10)
_cell_angle_gamma 90
_cell_formula_units_Z 4
_cell_length_a 16.6568(9)
_cell_length_b 27.3432(14)
_cell_length_c 16.0488(8)
_cell_measurement_reflns_used 150
_cell_measurement_temperature 273(2)
_cell_measurement_theta_max 20
_cell_measurement_theta_min 5
_cell_volume 6860.3(6)
_computing_structure_refinement 'SHELXL-2018/3 (Sheldrick, 2018)'
_diffrn_ambient_temperature 273(2)
_diffrn_measured_fraction_theta_full 0.996
_diffrn_measured_fraction_theta_max 0.996
_diffrn_measurement_device_type 'Bruker APEX-II CCD'
_diffrn_measurement_method '\f and \w scans'
_diffrn_radiation_type MoK\a
_diffrn_radiation_wavelength 0.71073
_diffrn_reflns_av_R_equivalents 0.0931
_diffrn_reflns_av_unetI/netI 0.0980
_diffrn_reflns_Laue_measured_fraction_full 0.996
_diffrn_reflns_Laue_measured_fraction_max 0.996
_diffrn_reflns_limit_h_max 19
_diffrn_reflns_limit_h_min -19
_diffrn_reflns_limit_k_max 32
_diffrn_reflns_limit_k_min -32
_diffrn_reflns_limit_l_max 19
_diffrn_reflns_limit_l_min -19
_diffrn_reflns_number 53258
_diffrn_reflns_point_group_measured_fraction_full 0.996
_diffrn_reflns_point_group_measured_fraction_max 0.996
_diffrn_reflns_theta_full 25.000
_diffrn_reflns_theta_max 25.000
_diffrn_reflns_theta_min 1.979
_diffrn_source 'Sealed tube'
_exptl_absorpt_coefficient_mu 0.543
_exptl_crystal_colour colourless
_exptl_crystal_density_diffrn 1.484
_exptl_crystal_density_method 'not measured'
_exptl_crystal_description needle
_exptl_crystal_F_000 3128
_exptl_crystal_size_max 0.3
_exptl_crystal_size_mid 0.2
_exptl_crystal_size_min 0.1
_refine_diff_density_max 1.123
_refine_diff_density_min -1.155
_refine_diff_density_rms 0.139
_refine_ls_extinction_method none
_refine_ls_goodness_of_fit_ref 1.073
_refine_ls_hydrogen_treatment constr
_refine_ls_matrix_type full
_refine_ls_number_parameters 955
_refine_ls_number_reflns 12038
_refine_ls_number_restraints 67
_refine_ls_restrained_S_all 1.090
_refine_ls_R_factor_all 0.1919
_refine_ls_R_factor_gt 0.1084
_refine_ls_shift/su_max 0.000
_refine_ls_shift/su_mean 0.000
_refine_ls_structure_factor_coef Fsqd
_refine_ls_weighting_details 'w=1/[\s^2^(Fo^2^)+(0.1996P)^2^+0.7761P] where P=(Fo^2^+2Fc^2^)/3'
_refine_ls_weighting_scheme calc
_refine_ls_wR_factor_gt 0.2921
_refine_ls_wR_factor_ref 0.3305
_reflns_Friedel_coverage 0.000
_reflns_number_gt 6458
_reflns_number_total 12038
_reflns_threshold_expression 'I > 2\s(I)'
_cod_data_source_file ao1c02948_si_006.cif
_cod_data_source_block Pm-MBP
_cod_original_sg_symbol_H-M 'P 21/c'
_cod_database_code 4519009
_shelx_shelxl_version_number 2018/3
_shelx_space_group_comment
;
The symmetry employed for this shelxl refinement is uniquely defined
by the following loop, which should always be used as a source of
symmetry information in preference to the above space-group names.
They are only intended as comments.
;

loop_
_space_group_symop_operation_xyz
'x, y, z'
'-x, y+1/2, -z+1/2'
'-x, -y, -z'
'x, -y-1/2, z-1/2'

loop_
_atom_site_label
_atom_site_type_symbol
_atom_site_fract_x
_atom_site_fract_y
_atom_site_fract_z
_atom_site_U_iso_or_equiv
_atom_site_adp_type
_atom_site_occupancy
_atom_site_site_symmetry_order
_atom_site_calc_flag
_atom_site_refinement_flags_posn
_atom_site_refinement_flags_adp
_atom_site_refinement_flags_occupancy
_atom_site_disorder_assembly
_atom_site_disorder_group
Cl1 Cl 1.1155(7) 0.4533(5) 0.7309(5) 0.186(6) Uani 0.58 1 d D . P A 1
Cl2 Cl 1.2094(5) 0.4864(5) 0.9090(8) 0.233(7) Uani 0.58 1 d D . P A 1
Cl3 Cl 1.0260(5) 0.4921(4) 0.8434(8) 0.199(6) Uani 0.58 1 d D U P A 1
Cl1A Cl 1.1222(4) 0.4487(2) 0.7290(3) 0.0365(16) Uani 0.42 1 d D . P A 2
Cl2A Cl 1.2085(3) 0.4910(3) 0.9023(4) 0.0488(17) Uani 0.42 1 d D . P A 2
Cl3A Cl 1.0269(5) 0.5003(3) 0.8195(4) 0.089(4) Uani 0.42 1 d D . P A 2
Cl4 Cl 0.4061(9) 0.4376(4) 0.6601(7) 0.188(7) Uani 0.49 1 d D . P B 1
Cl5 Cl 0.3648(11) 0.4361(5) 0.8194(9) 0.202(10) Uani 0.49 1 d D . P B 1
Cl6 Cl 0.3150(8) 0.5172(4) 0.7015(9) 0.211(7) Uani 0.49 1 d D U P B 1
Cl4A Cl 0.4244(3) 0.43604(15) 0.6716(3) 0.0224(9) Uani 0.51 1 d D . P B 2
Cl5A Cl 0.3669(4) 0.4382(3) 0.8202(4) 0.083(4) Uani 0.51 1 d D . P B 2
Cl6A Cl 0.3073(3) 0.50962(17) 0.6789(3) 0.0393(11) Uani 0.51 1 d D . P B 2
Cl7 Cl 0.3655(5) 0.3867(2) 0.3452(4) 0.101(4) Uani 0.66 1 d D . P C 1
Cl8 Cl 0.3117(2) 0.46372(16) 0.4371(3) 0.0456(10) Uani 0.66 1 d D . P C 1
Cl9 Cl 0.4593(4) 0.4770(2) 0.3866(4) 0.0665(14) Uani 0.66 1 d D . P C 1
Cl7A Cl 0.3557(11) 0.3875(4) 0.3397(8) 0.109(9) Uani 0.34 1 d D . P C 2
Cl8A Cl 0.3111(8) 0.4734(5) 0.4142(14) 0.188(10) Uani 0.34 1 d D U P C 2
Cl9A Cl 0.4741(10) 0.4673(6) 0.3915(14) 0.170(11) Uani 0.34 1 d D U P C 2
Cl10 Cl 0.20658(19) 0.38399(9) 0.11649(18) 0.0830(9) Uani 1 1 d . . . D 1
Cl11 Cl 0.07997(18) 0.45698(10) 0.0383(2) 0.0929(9) Uani 1 1 d . . . E 1
Cl12 Cl 0.19897(16) 0.47127(9) 0.21552(16) 0.0703(7) Uani 1 1 d . . . F 1
C69 C 1.1151(3) 0.4614(3) 0.8354(4) 0.070(3) Uani 1 1 d D . . . .
H69A H 1.111999 0.428422 0.857804 0.084 Uiso 1 1 calc R U . A 1
C70 C 0.3936(4) 0.4731(2) 0.7440(4) 0.074(3) Uani 1 1 d D . . . .
H70A H 0.447988 0.489458 0.775862 0.089 Uiso 1 1 calc R U . B 1
C71 C 0.3972(4) 0.43473(19) 0.4200(5) 0.060(3) Uani 1 1 d D . . . .
H71A H 0.433304 0.421055 0.477104 0.072 Uiso 1 1 calc R U . C 1
C72 C 0.1824(7) 0.4461(3) 0.1101(7) 0.075(3) Uani 1 1 d . . . . .
H72A H 0.221791 0.462564 0.085821 0.090 Uiso 1 1 calc R U . D 1
O1 O 0.9166(2) 0.17148(13) 1.0036(3) 0.0194(9) Uani 1 1 d . . . . .
N1 N 1.2554(3) 0.1786(2) 1.3451(3) 0.0283(13) Uani 1 1 d . . . . .
C1 C 1.2913(4) 0.2203(2) 1.3864(4) 0.0247(15) Uani 1 1 d . . . . .
H1 H 1.338622 0.216786 1.437962 0.030 Uiso 1 1 calc R U . . .
O2 O 0.8207(2) 0.36016(13) 0.8960(3) 0.0198(9) Uani 1 1 d . . . . .
N2 N 1.2669(3) 0.2655(2) 1.3619(3) 0.0270(13) Uani 1 1 d . . . . .
C2 C 1.2002(4) 0.2709(2) 1.2882(4) 0.0251(15) Uani 1 1 d . . . . .
H2 H 1.182129 0.302335 1.268227 0.030 Uiso 1 1 calc R U . . .
O3 O 0.7092(3) 0.35526(13) 0.5549(3) 0.0274(10) Uani 1 1 d . . . . .
N3 N 0.4772(3) 0.35199(19) 0.5685(3) 0.0285(13) Uani 1 1 d . . . . .
C3 C 1.1558(4) 0.2308(2) 1.2392(4) 0.0207(14) Uani 1 1 d . . . . .
O4 O 0.6065(2) 0.16770(13) 0.4471(2) 0.0163(9) Uani 1 1 d . . . . .
N4 N 0.4572(3) 0.26547(17) 0.5557(3) 0.0185(11) Uani 1 1 d . . . . .
C4 C 1.1879(4) 0.1848(2) 1.2718(4) 0.0290(16) Uani 1 1 d . . . . .
H4 H 1.160827 0.157221 1.240711 0.035 Uiso 1 1 calc R U . . .
N5 N 0.2564(3) 0.26894(19) 0.0933(3) 0.0241(12) Uani 1 1 d . . . . .
C5 C 1.0818(4) 0.2378(2) 1.1602(4) 0.0193(13) Uani 1 1 d . . . . .
N6 N 0.2683(3) 0.18234(19) 0.1033(3) 0.0291(13) Uani 1 1 d . . . . .
C6 C 1.0200(4) 0.2458(2) 1.0977(4) 0.0187(14) Uani 1 1 d . . . . .
N7 N 1.0489(3) 0.35445(18) 0.8737(3) 0.0255(12) Uani 1 1 d . . . . .
C7 C 0.9452(3) 0.25572(19) 1.0230(3) 0.0138(12) Uani 1 1 d . . . . .
N8 N 1.0707(3) 0.26787(17) 0.9001(3) 0.0183(11) Uani 1 1 d . . . . .
C8 C 0.8942(4) 0.21796(19) 0.9745(4) 0.0144(13) Uani 1 1 d . . . . .
C9 C 0.8195(3) 0.22718(19) 0.9022(4) 0.0136(12) Uani 1 1 d . . . . .
C10 C 0.7944(3) 0.2761(2) 0.8778(4) 0.0158(13) Uani 1 1 d . . . . .
C11 C 0.8481(4) 0.3146(2) 0.9261(4) 0.0182(13) Uani 1 1 d . . . . .
C12 C 0.9214(4) 0.3043(2) 0.9977(4) 0.0178(13) Uani 1 1 d . . . . .
H12 H 0.955140 0.329798 1.029459 0.021 Uiso 1 1 calc R U . . .
C13 C 0.8693(4) 0.4008(2) 0.9436(5) 0.0341(17) Uani 1 1 d . . . . .
H13A H 0.865439 0.402052 1.001929 0.051 Uiso 1 1 calc R U . . .
H13B H 0.846981 0.430504 0.912440 0.051 Uiso 1 1 calc R U . . .
H13C H 0.928035 0.397002 0.948524 0.051 Uiso 1 1 calc R U . . .
C14 C 0.7704(4) 0.1854(2) 0.8574(4) 0.0240(15) Uani 1 1 d . . . . .
H14 H 0.715613 0.189958 0.816554 0.029 Uiso 1 1 calc R U . . .
C15 C 0.8020(4) 0.1415(2) 0.8737(4) 0.0252(15) Uani 1 1 d . . . . .
H15 H 0.768893 0.114940 0.845469 0.030 Uiso 1 1 calc R U . . .
C16 C 0.8918(4) 0.1329(2) 0.9379(4) 0.0232(15) Uani 1 1 d . . . . .
C17 C 0.8941(4) 0.0859(2) 0.9911(4) 0.0249(15) Uani 1 1 d . . . . .
C18 C 0.8856(5) 0.0882(2) 1.0720(5) 0.0382(18) Uani 1 1 d . . . . .
H18 H 0.880409 0.118380 1.096296 0.046 Uiso 1 1 calc R U . . .
C19 C 0.8848(6) 0.0452(3) 1.1192(6) 0.055(2) Uani 1 1 d . . . . .
H19 H 0.881461 0.047274 1.175710 0.065 Uiso 1 1 calc R U . . .
C20 C 0.8887(5) 0.0011(2) 1.0839(5) 0.042(2) Uani 1 1 d . . . . .
H20 H 0.887281 -0.027294 1.115151 0.051 Uiso 1 1 calc R U . . .
C21 C 0.8950(5) -0.0013(2) 1.0003(6) 0.049(2) Uani 1 1 d . . . . .
H21 H 0.897413 -0.031558 0.974731 0.059 Uiso 1 1 calc R U . . .
C22 C 0.8977(5) 0.0411(3) 0.9546(5) 0.048(2) Uani 1 1 d . . . . .
H22 H 0.901941 0.039206 0.898467 0.057 Uiso 1 1 calc R U . . .
C23 C 0.9575(4) 0.1301(2) 0.8910(4) 0.0252(15) Uani 1 1 d . . . . .
C24 C 1.0443(4) 0.1365(2) 0.9396(5) 0.0315(17) Uani 1 1 d . . . . .
H24 H 1.061678 0.143223 1.000101 0.038 Uiso 1 1 calc R U . . .
C25 C 1.1045(5) 0.1330(2) 0.8982(6) 0.0411(19) Uani 1 1 d . . . . .
H25 H 1.161817 0.137219 0.932453 0.049 Uiso 1 1 calc R U . . .
C26 C 1.0849(6) 0.1240(2) 0.8134(7) 0.051(2) Uani 1 1 d . . . . .
H26 H 1.127169 0.121298 0.788103 0.062 Uiso 1 1 calc R U . . .
C27 C 0.9984(7) 0.1185(2) 0.7619(6) 0.061(3) Uani 1 1 d . . . . .
H27 H 0.983188 0.111881 0.701581 0.073 Uiso 1 1 calc R U . . .
C28 C 0.9340(5) 0.1227(2) 0.7998(5) 0.0399(19) Uani 1 1 d . . . . .
H28 H 0.876611 0.120623 0.764399 0.048 Uiso 1 1 calc R U . . .
C29 C 0.7187(4) 0.2862(2) 0.8064(4) 0.0171(13) Uani 1 1 d . . . . .
C30 C 0.6536(4) 0.29269(19) 0.7446(4) 0.0173(13) Uani 1 1 d . . . . .
C31 C 0.5771(4) 0.2990(2) 0.6708(4) 0.0166(13) Uani 1 1 d . . . . .
C32 C 0.5481(4) 0.3451(2) 0.6379(4) 0.0232(14) Uani 1 1 d . . . . .
H32 H 0.579645 0.372269 0.665600 0.028 Uiso 1 1 calc R U . . .
C33 C 0.4359(4) 0.3113(2) 0.5319(4) 0.0244(15) Uani 1 1 d . . . . .
H33 H 0.385797 0.315725 0.483520 0.029 Uiso 1 1 calc R U . . .
C34 C 0.5280(4) 0.2600(2) 0.6260(4) 0.0200(14) Uani 1 1 d . . . . .
H34 H 0.545413 0.228492 0.645987 0.024 Uiso 1 1 calc R U . . .
C35 C 0.2322(4) 0.2240(2) 0.0654(4) 0.0227(14) Uani 1 1 d . . . . .
H35 H 0.184794 0.221165 0.013715 0.027 Uiso 1 1 calc R U . . .
C36 C 0.3247(4) 0.2720(2) 0.1694(4) 0.0254(15) Uani 1 1 d . . . . .
H36 H 0.343482 0.302828 0.192457 0.031 Uiso 1 1 calc R U . . .
C37 C 0.3677(3) 0.2315(2) 0.2140(4) 0.0158(13) Uani 1 1 d . . . . .
C38 C 0.3361(4) 0.1866(2) 0.1790(4) 0.0284(16) Uani 1 1 d . . . . .
H38 H 0.362386 0.158378 0.208309 0.034 Uiso 1 1 calc R U . . .
C39 C 0.4424(4) 0.2373(2) 0.2917(4) 0.0225(14) Uani 1 1 d . . . . .
C40 C 0.5059(4) 0.2434(2) 0.3548(4) 0.0182(13) Uani 1 1 d . . . . .
C41 C 0.5821(3) 0.2522(2) 0.4290(4) 0.0164(13) Uani 1 1 d . . . . .
C42 C 0.6306(3) 0.21433(19) 0.4766(3) 0.0128(12) Uani 1 1 d . . . . .
C43 C 0.7058(4) 0.22214(19) 0.5468(4) 0.0148(13) Uani 1 1 d . . . . .
C44 C 0.7314(4) 0.27122(19) 0.5713(4) 0.0167(13) Uani 1 1 d . . . . .
C45 C 0.6801(4) 0.3099(2) 0.5253(4) 0.0189(13) Uani 1 1 d . . . . .
C46 C 0.6074(4) 0.3003(2) 0.4548(4) 0.0224(14) Uani 1 1 d . . . . .
H46 H 0.574271 0.326181 0.423588 0.027 Uiso 1 1 calc R U . . .
C47 C 0.6639(5) 0.3957(2) 0.5058(5) 0.0412(19) Uani 1 1 d . . . . .
H47A H 0.662636 0.393512 0.445642 0.062 Uiso 1 1 calc R U . . .
H47B H 0.691917 0.425468 0.532050 0.062 Uiso 1 1 calc R U . . .
H47C H 0.606506 0.395569 0.506405 0.062 Uiso 1 1 calc R U . . .
C48 C 0.7571(4) 0.1794(2) 0.5891(4) 0.0194(14) Uani 1 1 d . . . . .
H48 H 0.812716 0.183442 0.628396 0.023 Uiso 1 1 calc R U . . .
C49 C 0.7237(4) 0.1356(2) 0.5709(4) 0.0189(13) Uani 1 1 d . . . . .
H49 H 0.757475 0.108348 0.593936 0.023 Uiso 1 1 calc R U . . .
C50 C 0.6311(4) 0.12870(19) 0.5131(4) 0.0167(13) Uani 1 1 d . . . . .
C51 C 0.5715(4) 0.1294(2) 0.5652(4) 0.0229(14) Uani 1 1 d . . . . .
C52 C 0.6020(4) 0.1188(2) 0.6576(4) 0.0302(16) Uani 1 1 d . . . . .
H52 H 0.659798 0.112762 0.687292 0.036 Uiso 1 1 calc R U . . .
C53 C 0.5450(6) 0.1175(2) 0.7031(5) 0.044(2) Uani 1 1 d . . . . .
H53 H 0.564211 0.110457 0.763547 0.053 Uiso 1 1 calc R U . . .
C54 C 0.4596(6) 0.1267(2) 0.6584(6) 0.045(2) Uani 1 1 d . . . . .
H54 H 0.421533 0.126067 0.689343 0.055 Uiso 1 1 calc R U . . .
C55 C 0.4295(5) 0.1368(2) 0.5692(5) 0.0352(18) Uani 1 1 d . . . . .
H55 H 0.371510 0.142542 0.540093 0.042 Uiso 1 1 calc R U . . .
C56 C 0.4844(4) 0.1383(2) 0.5235(5) 0.0251(15) Uani 1 1 d . . . . .
H56 H 0.463574 0.145436 0.463162 0.030 Uiso 1 1 calc R U . . .
C57 C 0.6217(3) 0.08210(19) 0.4563(4) 0.0171(13) Uani 1 1 d . . . . .
C58 C 0.5985(4) 0.0385(2) 0.4856(5) 0.0309(16) Uani 1 1 d . . . . .
H58 H 0.586050 0.037594 0.537816 0.037 Uiso 1 1 calc R U . . .
C59 C 0.5939(5) -0.0042(2) 0.4363(5) 0.0378(18) Uani 1 1 d . . . . .
H59 H 0.579005 -0.033696 0.456084 0.045 Uiso 1 1 calc R U . . .
C60 C 0.6114(4) -0.0027(2) 0.3586(5) 0.0313(16) Uani 1 1 d . . . . .
H60 H 0.607081 -0.030982 0.325111 0.038 Uiso 1 1 calc R U . . .
C61 C 0.6354(4) 0.0409(2) 0.3303(4) 0.0307(16) Uani 1 1 d . . . . .
H61 H 0.648010 0.041997 0.278199 0.037 Uiso 1 1 calc R U . . .
C62 C 0.6404(4) 0.0832(2) 0.3800(4) 0.0224(14) Uani 1 1 d . . . . .
H62 H 0.656730 0.112493 0.361031 0.027 Uiso 1 1 calc R U . . .
C63 C 0.8094(4) 0.28049(19) 0.6448(4) 0.0173(13) Uani 1 1 d . . . . .
C64 C 0.8742(4) 0.28821(19) 0.7057(4) 0.0169(13) Uani 1 1 d . . . . .
C65 C 0.9489(4) 0.2970(2) 0.7782(4) 0.0173(13) Uani 1 1 d . . . . .
C66 C 0.9783(4) 0.3447(2) 0.8036(4) 0.0232(14) Uani 1 1 d . . . . .
H66 H 0.947605 0.370733 0.770394 0.028 Uiso 1 1 calc R U . . .
C67 C 1.0898(4) 0.3146(2) 0.9167(4) 0.0244(15) Uani 1 1 d . . . . .
H67 H 1.138835 0.320853 0.965302 0.029 Uiso 1 1 calc R U . . .
C68 C 0.9989(4) 0.2601(2) 0.8290(4) 0.0212(14) Uani 1 1 d . . . . .
H68 H 0.982216 0.227965 0.813401 0.025 Uiso 1 1 calc R U . . .
O5 O 0.7581(7) 0.4020(4) 0.7236(6) 0.161(4) Uani 1 1 d . . . . .
H5A H 0.724158 0.386263 0.679953 0.242 Uiso 1 1 d R U . . .
H5B H 0.759018 0.387192 0.770392 0.242 Uiso 1 1 d R U . . .

loop_
_atom_site_aniso_label
_atom_site_aniso_U_11
_atom_site_aniso_U_22
_atom_site_aniso_U_33
_atom_site_aniso_U_23
_atom_site_aniso_U_13
_atom_site_aniso_U_12
Cl1 0.144(11) 0.195(11) 0.209(13) 0.082(9) 0.047(10) 0.005(8)
Cl2 0.215(14) 0.222(14) 0.292(17) -0.071(13) 0.125(13) -0.135(12)
Cl3 0.122(8) 0.104(6) 0.328(14) 0.002(8) 0.024(8) -0.010(5)
Cl1A 0.067(5) 0.021(2) 0.030(3) -0.001(2) 0.028(3) -0.013(3)
Cl2A 0.052(4) 0.054(4) 0.050(4) -0.033(3) 0.029(3) -0.039(3)
Cl3A 0.143(8) 0.091(6) 0.020(2) 0.001(3) 0.011(3) 0.097(6)
Cl4 0.328(19) 0.101(8) 0.177(12) -0.016(8) 0.139(13) -0.015(9)
Cl5 0.26(2) 0.24(2) 0.104(12) 0.010(14) 0.069(13) 0.049(16)
Cl6 0.202(12) 0.085(7) 0.368(18) 0.005(9) 0.125(12) 0.016(7)
Cl4A 0.0251(18) 0.017(2) 0.025(2) -0.0011(17) 0.0093(16) 0.0035(14)
Cl5A 0.084(5) 0.145(8) 0.025(4) 0.023(5) 0.025(4) 0.099(6)
Cl6A 0.030(2) 0.019(2) 0.062(3) 0.0019(19) 0.007(2) 0.0158(17)
Cl7 0.195(8) 0.065(5) 0.033(3) 0.007(3) 0.028(4) 0.072(5)
Cl8 0.053(2) 0.041(2) 0.0447(19) -0.0052(16) 0.0194(17) 0.0073(17)
Cl9 0.051(3) 0.097(3) 0.050(3) 0.032(3) 0.015(2) 0.003(3)
Cl7A 0.224(19) 0.035(8) 0.127(15) -0.001(8) 0.136(14) -0.008(9)
Cl8A 0.159(14) 0.131(12) 0.26(2) -0.048(12) 0.056(12) 0.086(10)
Cl9A 0.122(13) 0.246(19) 0.132(14) 0.107(12) 0.032(10) 0.069(11)
Cl10 0.104(2) 0.0575(14) 0.0708(17) -0.0122(13) 0.0083(16) 0.0111(14)
Cl11 0.0711(18) 0.0861(19) 0.098(2) -0.0176(17) -0.0002(16) 0.0059(15)
Cl12 0.0810(17) 0.0639(15) 0.0695(16) -0.0101(13) 0.0306(14) -0.0124(13)
C69 0.067(7) 0.055(6) 0.083(7) 0.010(5) 0.021(6) 0.002(5)
C70 0.052(6) 0.077(6) 0.082(7) -0.038(6) 0.008(5) 0.001(5)
C71 0.090(7) 0.039(4) 0.062(6) 0.009(4) 0.038(6) 0.026(5)
C72 0.084(7) 0.068(6) 0.074(7) 0.001(5) 0.029(6) 0.010(5)
O1 0.020(2) 0.013(2) 0.020(2) 0.0021(18) 0.0009(19) 0.0006(17)
N1 0.023(3) 0.042(3) 0.017(3) 0.006(3) 0.004(3) 0.003(3)
C1 0.010(3) 0.050(4) 0.011(3) -0.003(3) 0.000(3) 0.001(3)
O2 0.020(2) 0.0095(19) 0.027(2) -0.0017(18) 0.005(2) 0.0033(17)
N2 0.015(3) 0.044(3) 0.021(3) -0.009(3) 0.004(3) 0.001(2)
C2 0.017(3) 0.039(4) 0.018(3) -0.005(3) 0.005(3) 0.011(3)
O3 0.030(3) 0.013(2) 0.035(3) 0.0019(19) 0.006(2) -0.0032(18)
N3 0.029(3) 0.029(3) 0.024(3) 0.003(3) 0.004(3) 0.003(3)
C3 0.014(3) 0.030(3) 0.021(3) -0.004(3) 0.009(3) 0.001(3)
O4 0.016(2) 0.0120(19) 0.019(2) 0.0002(17) 0.0039(18) -0.0011(16)
N4 0.015(3) 0.027(3) 0.011(3) -0.002(2) 0.002(2) -0.007(2)
C4 0.025(4) 0.037(4) 0.025(4) -0.007(3) 0.009(3) -0.007(3)
N5 0.015(3) 0.032(3) 0.021(3) 0.014(2) 0.002(2) 0.005(2)
C5 0.016(3) 0.030(3) 0.015(3) 0.000(3) 0.009(3) -0.002(3)
N6 0.028(3) 0.036(3) 0.022(3) -0.010(3) 0.007(3) 0.002(3)
C6 0.021(4) 0.017(3) 0.021(4) -0.002(3) 0.011(3) -0.002(3)
N7 0.020(3) 0.024(3) 0.028(3) -0.004(2) 0.002(3) -0.005(2)
C7 0.011(3) 0.021(3) 0.010(3) -0.003(3) 0.005(3) -0.003(2)
N8 0.018(3) 0.018(3) 0.018(3) 0.000(2) 0.005(2) 0.001(2)
C8 0.019(3) 0.017(3) 0.011(3) 0.003(2) 0.009(3) 0.005(2)
C9 0.014(3) 0.014(3) 0.013(3) 0.002(2) 0.005(3) -0.002(2)
C10 0.009(3) 0.021(3) 0.017(3) -0.007(3) 0.004(3) -0.007(2)
C11 0.023(3) 0.017(3) 0.019(3) -0.005(3) 0.013(3) 0.001(3)
C12 0.015(3) 0.016(3) 0.021(3) -0.004(3) 0.005(3) -0.006(2)
C13 0.038(4) 0.019(3) 0.045(4) -0.007(3) 0.013(4) -0.007(3)
C14 0.019(3) 0.020(3) 0.024(4) 0.000(3) -0.004(3) -0.001(3)
C15 0.033(4) 0.012(3) 0.024(4) 0.000(3) 0.000(3) -0.008(3)
C16 0.024(4) 0.017(3) 0.021(3) 0.006(3) -0.003(3) -0.003(3)
C17 0.021(3) 0.011(3) 0.042(4) 0.006(3) 0.009(3) 0.005(3)
C18 0.053(5) 0.024(4) 0.040(4) 0.006(3) 0.020(4) 0.006(3)
C19 0.088(7) 0.032(4) 0.050(5) 0.020(4) 0.032(5) 0.010(4)
C20 0.055(5) 0.023(4) 0.054(5) 0.022(4) 0.024(4) 0.008(3)
C21 0.070(6) 0.011(3) 0.069(6) -0.006(4) 0.028(5) -0.012(3)
C22 0.071(6) 0.030(4) 0.044(5) -0.001(4) 0.022(4) -0.007(4)
C23 0.034(4) 0.016(3) 0.030(4) 0.002(3) 0.016(3) -0.001(3)
C24 0.041(4) 0.014(3) 0.047(4) -0.005(3) 0.024(4) -0.001(3)
C25 0.044(5) 0.023(4) 0.069(6) 0.001(4) 0.035(5) -0.005(3)
C26 0.073(7) 0.018(4) 0.086(7) 0.003(4) 0.057(6) -0.010(4)
C27 0.135(10) 0.022(4) 0.050(5) 0.008(4) 0.065(7) 0.001(5)
C28 0.056(5) 0.031(4) 0.031(4) 0.005(3) 0.014(4) 0.002(4)
C29 0.021(4) 0.014(3) 0.018(3) -0.001(3) 0.010(3) 0.001(3)
C30 0.023(4) 0.016(3) 0.018(3) -0.001(3) 0.013(3) 0.000(3)
C31 0.014(3) 0.022(3) 0.017(3) -0.004(3) 0.009(3) -0.003(3)
C32 0.023(4) 0.020(3) 0.024(4) 0.000(3) 0.005(3) 0.003(3)
C33 0.018(3) 0.036(4) 0.019(3) 0.004(3) 0.006(3) 0.003(3)
C34 0.023(4) 0.021(3) 0.019(3) 0.001(3) 0.012(3) 0.000(3)
C35 0.016(3) 0.039(4) 0.012(3) 0.006(3) 0.003(3) 0.012(3)
C36 0.019(3) 0.029(3) 0.026(4) 0.005(3) 0.004(3) -0.002(3)
C37 0.010(3) 0.029(3) 0.007(3) 0.004(3) 0.002(3) 0.003(3)
C38 0.020(4) 0.039(4) 0.023(4) 0.005(3) 0.003(3) 0.009(3)
C39 0.020(4) 0.024(3) 0.027(4) 0.005(3) 0.014(3) 0.006(3)
C40 0.017(3) 0.022(3) 0.017(3) 0.007(3) 0.008(3) 0.004(3)
C41 0.013(3) 0.021(3) 0.018(3) 0.003(3) 0.009(3) 0.002(2)
C42 0.012(3) 0.020(3) 0.008(3) 0.001(2) 0.005(3) -0.003(2)
C43 0.019(3) 0.014(3) 0.016(3) -0.002(2) 0.011(3) -0.001(2)
C44 0.018(3) 0.015(3) 0.018(3) -0.005(3) 0.009(3) -0.007(2)
C45 0.020(3) 0.015(3) 0.022(3) 0.000(3) 0.008(3) -0.004(3)
C46 0.021(4) 0.022(3) 0.026(4) 0.005(3) 0.011(3) 0.000(3)
C47 0.041(5) 0.023(4) 0.052(5) 0.013(4) 0.007(4) 0.005(3)
C48 0.013(3) 0.034(4) 0.010(3) -0.001(3) 0.003(3) 0.002(3)
C49 0.021(3) 0.013(3) 0.020(3) 0.003(3) 0.005(3) 0.004(3)
C50 0.018(3) 0.011(3) 0.022(3) 0.005(2) 0.008(3) -0.002(2)
C51 0.037(4) 0.011(3) 0.024(4) -0.005(3) 0.014(3) 0.000(3)
C52 0.030(4) 0.036(4) 0.031(4) -0.006(3) 0.019(3) -0.005(3)
C53 0.070(6) 0.034(4) 0.037(4) 0.000(4) 0.029(5) -0.003(4)
C54 0.077(6) 0.023(4) 0.067(6) -0.003(4) 0.063(6) -0.004(4)
C55 0.036(4) 0.021(3) 0.061(5) 0.002(3) 0.033(4) 0.006(3)
C56 0.027(4) 0.013(3) 0.037(4) 0.004(3) 0.014(3) 0.002(3)
C57 0.012(3) 0.012(3) 0.025(3) -0.001(3) 0.004(3) 0.000(2)
C58 0.041(4) 0.023(3) 0.036(4) -0.003(3) 0.023(4) -0.003(3)
C59 0.060(5) 0.015(3) 0.049(5) -0.003(3) 0.033(4) -0.005(3)
C60 0.042(4) 0.017(3) 0.038(4) -0.009(3) 0.018(4) -0.007(3)
C61 0.028(4) 0.039(4) 0.026(4) -0.005(3) 0.011(3) -0.002(3)
C62 0.027(4) 0.019(3) 0.023(3) -0.008(3) 0.010(3) -0.007(3)
C63 0.024(4) 0.014(3) 0.019(3) 0.002(3) 0.013(3) 0.004(3)
C64 0.015(3) 0.016(3) 0.018(3) -0.001(3) 0.004(3) -0.001(2)
C65 0.019(3) 0.020(3) 0.014(3) 0.000(3) 0.007(3) 0.001(3)
C66 0.022(4) 0.017(3) 0.027(4) -0.001(3) 0.004(3) 0.000(3)
C67 0.013(3) 0.043(4) 0.017(3) -0.004(3) 0.004(3) -0.002(3)
C68 0.025(4) 0.021(3) 0.024(3) -0.001(3) 0.017(3) -0.003(3)
O5 0.234(13) 0.119(8) 0.130(8) -0.015(6) 0.062(9) -0.034(7)

loop_
_atom_type_symbol
_atom_type_description
_atom_type_scat_dispersion_real
_atom_type_scat_dispersion_imag
_atom_type_scat_source
C C 0.0033 0.0016 'International Tables Vol C Tables 4.2.6.8 and 6.1.1.4'
H H 0.0000 0.0000 'International Tables Vol C Tables 4.2.6.8 and 6.1.1.4'
N N 0.0061 0.0033 'International Tables Vol C Tables 4.2.6.8 and 6.1.1.4'
O O 0.0106 0.0060 'International Tables Vol C Tables 4.2.6.8 and 6.1.1.4'
Cl Cl 0.1484 0.1585 'International Tables Vol C Tables 4.2.6.8 and 6.1.1.4'

loop_
_geom_angle_atom_site_label_1
_geom_angle_atom_site_label_2
_geom_angle_atom_site_label_3
_geom_angle
_geom_angle_site_symmetry_1
_geom_angle_site_symmetry_3
_geom_angle_publ_flag
Cl1 C69 Cl2 114.3(5) . . ?
Cl1 C69 Cl3 115.4(5) . . ?
Cl2 C69 Cl3 110.6(5) . . ?
Cl2A C69 Cl3A 109.3(5) . . ?
Cl2A C69 Cl1A 109.7(4) . . ?
Cl3A C69 Cl1A 107.9(4) . . ?
Cl1 C69 H69A 105.1 . . ?
Cl2 C69 H69A 105.1 . . ?
Cl3 C69 H69A 105.1 . . ?
Cl4 C70 Cl6 111.2(5) . . ?
Cl5A C70 Cl4A 110.9(4) . . ?
Cl5A C70 Cl6A 112.0(4) . . ?
Cl4A C70 Cl6A 107.5(4) . . ?
Cl4 C70 Cl5 110.2(5) . . ?
Cl6 C70 Cl5 108.7(5) . . ?
Cl4 C70 H70A 108.9 . . ?
Cl6 C70 H70A 108.9 . . ?
Cl5 C70 H70A 108.9 . . ?
Cl8 C71 Cl7 112.7(4) . . ?
Cl8 C71 Cl9 110.5(4) . . ?
Cl7 C71 Cl9 110.9(4) . . ?
Cl9A C71 Cl8A 109.7(6) . . ?
Cl9A C71 Cl7A 108.4(6) . . ?
Cl8A C71 Cl7A 107.0(6) . . ?
Cl8 C71 H71A 107.5 . . ?
Cl7 C71 H71A 107.5 . . ?
Cl9 C71 H71A 107.5 . . ?
Cl11 C72 Cl10 111.3(6) . . ?
Cl11 C72 Cl12 111.5(5) . . ?
Cl10 C72 Cl12 111.7(6) . . ?
Cl11 C72 H72A 107.4 . . ?
Cl10 C72 H72A 107.4 . . ?
Cl12 C72 H72A 107.4 . . ?
C8 O1 C16 117.1(4) . . ?
C4 N1 C1 114.9(5) . . ?
N2 C1 N1 127.4(6) . . ?
N2 C1 H1 116.3 . . ?
N1 C1 H1 116.3 . . ?
C11 O2 C13 117.7(5) . . ?
C1 N2 C2 116.7(6) . . ?
N2 C2 C3 122.1(6) . . ?
N2 C2 H2 118.9 . . ?
C3 C2 H2 118.9 . . ?
C45 O3 C47 117.5(5) . . ?
C32 N3 C33 115.2(5) . . ?
C4 C3 C2 115.8(6) . . ?
C4 C3 C5 123.3(6) . . ?
C2 C3 C5 120.9(5) . . ?
C42 O4 C50 117.0(4) . . ?
C33 N4 C34 115.0(5) . . ?
N1 C4 C3 123.0(6) . . ?
N1 C4 H4 118.5 . . ?
C3 C4 H4 118.5 . . ?
C35 N5 C36 115.3(5) . . ?
C6 C5 C3 176.2(6) . . ?
C35 N6 C38 116.3(5) . . ?
C5 C6 C7 179.5(7) . . ?
C67 N7 C66 114.3(5) . . ?
C8 C7 C12 118.9(5) . . ?
C8 C7 C6 121.1(5) . . ?
C12 C7 C6 120.0(5) . . ?
C67 N8 C68 113.7(5) . . ?
O1 C8 C7 117.3(5) . . ?
O1 C8 C9 120.8(5) . . ?
C7 C8 C9 121.7(5) . . ?
C8 C9 C10 119.5(5) . . ?
C8 C9 C14 117.3(5) . . ?
C10 C9 C14 123.2(5) . . ?
C29 C10 C9 120.4(5) . . ?
C29 C10 C11 121.0(5) . . ?
C9 C10 C11 118.5(5) . . ?
O2 C11 C12 125.0(5) . . ?
O2 C11 C10 114.5(5) . . ?
C12 C11 C10 120.5(5) . . ?
C11 C12 C7 120.8(5) . . ?
C11 C12 H12 119.6 . . ?
C7 C12 H12 119.6 . . ?
O2 C13 H13A 109.5 . . ?
O2 C13 H13B 109.5 . . ?
H13A C13 H13B 109.5 . . ?
O2 C13 H13C 109.5 . . ?
H13A C13 H13C 109.5 . . ?
H13B C13 H13C 109.5 . . ?
C15 C14 C9 120.6(6) . . ?
C15 C14 H14 119.7 . . ?
C9 C14 H14 119.7 . . ?
C14 C15 C16 121.1(6) . . ?
C14 C15 H15 119.4 . . ?
C16 C15 H15 119.4 . . ?
O1 C16 C15 110.4(5) . . ?
O1 C16 C23 108.8(5) . . ?
C15 C16 C23 112.4(5) . . ?
O1 C16 C17 105.0(5) . . ?
C15 C16 C17 109.7(5) . . ?
C23 C16 C17 110.3(5) . . ?
C18 C17 C22 119.1(6) . . ?
C18 C17 C16 120.2(6) . . ?
C22 C17 C16 120.5(6) . . ?
C17 C18 C19 120.2(7) . . ?
C17 C18 H18 119.9 . . ?
C19 C18 H18 119.9 . . ?
C20 C19 C18 120.9(7) . . ?
C20 C19 H19 119.5 . . ?
C18 C19 H19 119.5 . . ?
C19 C20 C21 118.9(7) . . ?
C19 C20 H20 120.6 . . ?
C21 C20 H20 120.6 . . ?
C22 C21 C20 120.1(7) . . ?
C22 C21 H21 120.0 . . ?
C20 C21 H21 120.0 . . ?
C17 C22 C21 120.8(7) . . ?
C17 C22 H22 119.6 . . ?
C21 C22 H22 119.6 . . ?
C28 C23 C24 117.8(6) . . ?
C28 C23 C16 122.3(6) . . ?
C24 C23 C16 119.8(6) . . ?
C25 C24 C23 120.3(7) . . ?
C25 C24 H24 119.9 . . ?
C23 C24 H24 119.9 . . ?
C26 C25 C24 123.4(8) . . ?
C26 C25 H25 118.3 . . ?
C24 C25 H25 118.3 . . ?
C25 C26 C27 118.1(8) . . ?
C25 C26 H26 120.9 . . ?
C27 C26 H26 120.9 . . ?
C26 C27 C28 121.2(8) . . ?
C26 C27 H27 119.4 . . ?
C28 C27 H27 119.4 . . ?
C23 C28 C27 119.0(8) . . ?
C23 C28 H28 120.5 . . ?
C27 C28 H28 120.5 . . ?
C30 C29 C10 177.1(6) . . ?
C29 C30 C31 178.3(6) . . ?
C34 C31 C32 115.9(5) . . ?
C34 C31 C30 122.7(5) . . ?
C32 C31 C30 121.4(5) . . ?
N3 C32 C31 122.7(6) . . ?
N3 C32 H32 118.7 . . ?
C31 C32 H32 118.7 . . ?
N4 C33 N3 128.1(6) . . ?
N4 C33 H33 116.0 . . ?
N3 C33 H33 116.0 . . ?
N4 C34 C31 123.1(5) . . ?
N4 C34 H34 118.4 . . ?
C31 C34 H34 118.4 . . ?
N5 C35 N6 127.0(6) . . ?
N5 C35 H35 116.5 . . ?
N6 C35 H35 116.5 . . ?
N5 C36 C37 122.9(6) . . ?
N5 C36 H36 118.6 . . ?
C37 C36 H36 118.6 . . ?
C36 C37 C38 116.6(5) . . ?
C36 C37 C39 120.2(5) . . ?
C38 C37 C39 123.2(5) . . ?
N6 C38 C37 121.8(6) . . ?
N6 C38 H38 119.1 . . ?
C37 C38 H38 119.1 . . ?
C40 C39 C37 177.5(6) . . ?
C39 C40 C41 178.1(6) . . ?
C42 C41 C46 119.0(5) . . ?
C42 C41 C40 121.2(5) . . ?
C46 C41 C40 119.7(5) . . ?
O4 C42 C41 117.7(5) . . ?
O4 C42 C43 120.0(5) . . ?
C41 C42 C43 122.1(5) . . ?
C42 C43 C44 118.1(5) . . ?
C42 C43 C48 118.3(5) . . ?
C44 C43 C48 123.5(5) . . ?
C45 C44 C43 119.8(5) . . ?
C45 C44 C63 120.8(5) . . ?
C43 C44 C63 119.4(5) . . ?
O3 C45 C46 124.9(5) . . ?
O3 C45 C44 115.2(5) . . ?
C46 C45 C44 119.8(5) . . ?
C45 C46 C41 121.0(6) . . ?
C45 C46 H46 119.5 . . ?
C41 C46 H46 119.5 . . ?
O3 C47 H47A 109.5 . . ?
O3 C47 H47B 109.5 . . ?
H47A C47 H47B 109.5 . . ?
O3 C47 H47C 109.5 . . ?
H47A C47 H47C 109.5 . . ?
H47B C47 H47C 109.5 . . ?
C49 C48 C43 119.4(5) . . ?
C49 C48 H48 120.3 . . ?
C43 C48 H48 120.3 . . ?
C48 C49 C50 121.0(5) . . ?
C48 C49 H49 119.5 . . ?
C50 C49 H49 119.5 . . ?
O4 C50 C51 108.8(4) . . ?
O4 C50 C49 109.0(4) . . ?
C51 C50 C49 112.8(5) . . ?
O4 C50 C57 103.2(4) . . ?
C51 C50 C57 112.8(4) . . ?
C49 C50 C57 109.8(4) . . ?
C56 C51 C52 118.4(6) . . ?
C56 C51 C50 120.8(5) . . ?
C52 C51 C50 120.7(6) . . ?
C53 C52 C51 119.5(7) . . ?
C53 C52 H52 120.2 . . ?
C51 C52 H52 120.2 . . ?
C54 C53 C52 119.6(7) . . ?
C54 C53 H53 120.2 . . ?
C52 C53 H53 120.2 . . ?
C55 C54 C53 121.3(7) . . ?
C55 C54 H54 119.3 . . ?
C53 C54 H54 119.3 . . ?
C56 C55 C54 119.9(7) . . ?
C56 C55 H55 120.0 . . ?
C54 C55 H55 120.0 . . ?
C55 C56 C51 121.3(6) . . ?
C55 C56 H56 119.4 . . ?
C51 C56 H56 119.4 . . ?
C62 C57 C58 120.0(5) . . ?
C62 C57 C50 120.3(5) . . ?
C58 C57 C50 119.6(5) . . ?
C57 C58 C59 119.6(6) . . ?
C57 C58 H58 120.2 . . ?
C59 C58 H58 120.2 . . ?
C60 C59 C58 120.0(6) . . ?
C60 C59 H59 120.0 . . ?
C58 C59 H59 120.0 . . ?
C59 C60 C61 119.9(6) . . ?
C59 C60 H60 120.0 . . ?
C61 C60 H60 120.0 . . ?
C60 C61 C62 119.7(6) . . ?
C60 C61 H61 120.2 . . ?
C62 C61 H61 120.2 . . ?
C57 C62 C61 120.6(6) . . ?
C57 C62 H62 119.7 . . ?
C61 C62 H62 119.7 . . ?
C64 C63 C44 179.9(7) . . ?
C63 C64 C65 178.7(6) . . ?
C68 C65 C64 123.1(5) . . ?
C68 C65 C66 115.3(5) . . ?
C64 C65 C66 121.5(5) . . ?
N7 C66 C65 123.0(6) . . ?
N7 C66 H66 118.5 . . ?
C65 C66 H66 118.5 . . ?
N8 C67 N7 129.6(6) . . ?
N8 C67 H67 115.2 . . ?
N7 C67 H67 115.2 . . ?
N8 C68 C65 124.1(5) . . ?
N8 C68 H68 118.0 . . ?
C65 C68 H68 118.0 . . ?
H5A O5 H5B 106.8 . . ?

loop_
_geom_bond_atom_site_label_1
_geom_bond_atom_site_label_2
_geom_bond_distance
_geom_bond_site_symmetry_2
_geom_bond_publ_flag
Cl1 C69 1.694(7) . ?
Cl2 C69 1.746(7) . ?
Cl3 C69 1.747(7) . ?
Cl1A C69 1.786(6) . ?
Cl2A C69 1.753(6) . ?
Cl3A C69 1.759(6) . ?
Cl4 C70 1.731(7) . ?
Cl5 C70 1.768(7) . ?
Cl6 C70 1.737(7) . ?
Cl4A C70 1.747(6) . ?
Cl5A C70 1.728(7) . ?
Cl6A C70 1.766(6) . ?
Cl7 C71 1.734(6) . ?
Cl8 C71 1.732(6) . ?
Cl9 C71 1.753(6) . ?
Cl7A C71 1.786(7) . ?
Cl8A C71 1.759(7) . ?
Cl9A C71 1.747(7) . ?
Cl10 C72 1.740(9) . ?
Cl11 C72 1.724(11) . ?
Cl12 C72 1.758(10) . ?
C69 H69A 0.9800 . ?
C70 H70A 0.9800 . ?
C71 H71A 0.9800 . ?
C72 H72A 0.9800 . ?
O1 C8 1.361(6) . ?
O1 C16 1.448(7) . ?
N1 C4 1.329(8) . ?
N1 C1 1.352(8) . ?
C1 N2 1.318(8) . ?
C1 H1 0.9300 . ?
O2 C11 1.357(7) . ?
O2 C13 1.430(7) . ?
N2 C2 1.321(8) . ?
C2 C3 1.403(8) . ?
C2 H2 0.9300 . ?
O3 C45 1.357(7) . ?
O3 C47 1.415(7) . ?
N3 C32 1.328(8) . ?
N3 C33 1.333(8) . ?
C3 C4 1.395(9) . ?
C3 C5 1.445(8) . ?
O4 C42 1.371(6) . ?
O4 C50 1.459(6) . ?
N4 C33 1.323(7) . ?
N4 C34 1.330(7) . ?
C4 H4 0.9300 . ?
N5 C35 1.322(8) . ?
N5 C36 1.354(8) . ?
C5 C6 1.184(8) . ?
N6 C35 1.333(8) . ?
N6 C38 1.348(8) . ?
C6 C7 1.425(8) . ?
N7 C67 1.342(8) . ?
N7 C66 1.344(8) . ?
C7 C8 1.392(8) . ?
C7 C12 1.405(8) . ?
N8 C67 1.322(8) . ?
N8 C68 1.355(8) . ?
C8 C9 1.401(8) . ?
C9 C10 1.416(8) . ?
C9 C14 1.443(8) . ?
C10 C29 1.408(8) . ?
C10 C11 1.424(8) . ?
C11 C12 1.387(8) . ?
C12 H12 0.9300 . ?
C13 H13A 0.9600 . ?
C13 H13B 0.9600 . ?
C13 H13C 0.9600 . ?
C14 C15 1.302(8) . ?
C14 H14 0.9300 . ?
C15 C16 1.513(9) . ?
C15 H15 0.9300 . ?
C16 C23 1.528(9) . ?
C16 C17 1.537(8) . ?
C17 C18 1.355(9) . ?
C17 C22 1.367(9) . ?
C18 C19 1.399(9) . ?
C18 H18 0.9300 . ?
C19 C20 1.344(10) . ?
C19 H19 0.9300 . ?
C20 C21 1.383(10) . ?
C20 H20 0.9300 . ?
C21 C22 1.381(10) . ?
C21 H21 0.9300 . ?
C22 H22 0.9300 . ?
C23 C28 1.394(9) . ?
C23 C24 1.396(9) . ?
C24 C25 1.384(9) . ?
C24 H24 0.9300 . ?
C25 C26 1.309(11) . ?
C25 H25 0.9300 . ?
C26 C27 1.399(12) . ?
C26 H26 0.9300 . ?
C27 C28 1.408(11) . ?
C27 H27 0.9300 . ?
C28 H28 0.9300 . ?
C29 C30 1.203(8) . ?
C30 C31 1.420(8) . ?
C31 C34 1.383(8) . ?
C31 C32 1.388(8) . ?
C32 H32 0.9300 . ?
C33 H33 0.9300 . ?
C34 H34 0.9300 . ?
C35 H35 0.9300 . ?
C36 C37 1.377(8) . ?
C36 H36 0.9300 . ?
C37 C38 1.378(8) . ?
C37 C39 1.435(8) . ?
C38 H38 0.9300 . ?
C39 C40 1.197(8) . ?
C40 C41 1.430(8) . ?
C41 C42 1.373(8) . ?
C41 C46 1.399(8) . ?
C42 C43 1.383(8) . ?
C43 C44 1.422(7) . ?
C43 C48 1.467(8) . ?
C44 C45 1.399(8) . ?
C44 C63 1.445(8) . ?
C45 C46 1.366(8) . ?
C46 H46 0.9300 . ?
C47 H47A 0.9600 . ?
C47 H47B 0.9600 . ?
C47 H47C 0.9600 . ?
C48 C49 1.311(8) . ?
C48 H48 0.9300 . ?
C49 C50 1.513(8) . ?
C49 H49 0.9300 . ?
C50 C51 1.503(8) . ?
C50 C57 1.543(8) . ?
C51 C56 1.393(9) . ?
C51 C52 1.422(9) . ?
C52 C53 1.383(9) . ?
C52 H52 0.9300 . ?
C53 C54 1.377(11) . ?
C53 H53 0.9300 . ?
C54 C55 1.372(11) . ?
C54 H54 0.9300 . ?
C55 C56 1.356(9) . ?
C55 H55 0.9300 . ?
C56 H56 0.9300 . ?
C57 C62 1.364(8) . ?
C57 C58 1.386(8) . ?
C58 C59 1.397(9) . ?
C58 H58 0.9300 . ?
C59 C60 1.376(9) . ?
C59 H59 0.9300 . ?
C60 C61 1.384(9) . ?
C60 H60 0.9300 . ?
C61 C62 1.390(8) . ?
C61 H61 0.9300 . ?
C62 H62 0.9300 . ?
C63 C64 1.199(8) . ?
C64 C65 1.400(8) . ?
C65 C68 1.381(8) . ?
C65 C66 1.402(8) . ?
C66 H66 0.9300 . ?
C67 H67 0.9300 . ?
C68 H68 0.9300 . ?
O5 H5A 0.8500 . ?
O5 H5B 0.8499 . ?

loop_
_geom_torsion_atom_site_label_1
_geom_torsion_atom_site_label_2
_geom_torsion_atom_site_label_3
_geom_torsion_atom_site_label_4
_geom_torsion
_geom_torsion_site_symmetry_1
_geom_torsion_site_symmetry_2
_geom_torsion_site_symmetry_3
_geom_torsion_site_symmetry_4
_geom_torsion_publ_flag
C4 N1 C1 N2 -0.1(9) . . . . ?
N1 C1 N2 C2 -0.6(9) . . . . ?
C1 N2 C2 C3 1.5(8) . . . . ?
N2 C2 C3 C4 -1.7(8) . . . . ?
N2 C2 C3 C5 178.4(5) . . . . ?
C1 N1 C4 C3 -0.1(8) . . . . ?
C2 C3 C4 N1 0.9(9) . . . . ?
C5 C3 C4 N1 -179.2(5) . . . . ?
C16 O1 C8 C7 -152.9(5) . . . . ?
C16 O1 C8 C9 31.1(7) . . . . ?
C12 C7 C8 O1 -176.6(5) . . . . ?
C6 C7 C8 O1 2.6(7) . . . . ?
C12 C7 C8 C9 -0.7(8) . . . . ?
C6 C7 C8 C9 178.5(5) . . . . ?
O1 C8 C9 C10 175.1(5) . . . . ?
C7 C8 C9 C10 -0.7(8) . . . . ?
O1 C8 C9 C14 -3.2(8) . . . . ?
C7 C8 C9 C14 -178.9(5) . . . . ?
C8 C9 C10 C29 -178.8(5) . . . . ?
C14 C9 C10 C29 -0.7(8) . . . . ?
C8 C9 C10 C11 2.4(8) . . . . ?
C14 C9 C10 C11 -179.5(5) . . . . ?
C13 O2 C11 C12 -2.4(8) . . . . ?
C13 O2 C11 C10 177.3(5) . . . . ?
C29 C10 C11 O2 -1.2(7) . . . . ?
C9 C10 C11 O2 177.6(5) . . . . ?
C29 C10 C11 C12 178.4(5) . . . . ?
C9 C10 C11 C12 -2.8(8) . . . . ?
O2 C11 C12 C7 -178.9(5) . . . . ?
C10 C11 C12 C7 1.5(8) . . . . ?
C8 C7 C12 C11 0.3(8) . . . . ?
C6 C7 C12 C11 -178.9(5) . . . . ?
C8 C9 C14 C15 -11.8(9) . . . . ?
C10 C9 C14 C15 170.1(6) . . . . ?
C9 C14 C15 C16 -1.7(9) . . . . ?
C8 O1 C16 C15 -41.3(6) . . . . ?
C8 O1 C16 C23 82.5(6) . . . . ?
C8 O1 C16 C17 -159.4(4) . . . . ?
C14 C15 C16 O1 27.4(8) . . . . ?
C14 C15 C16 C23 -94.3(7) . . . . ?
C14 C15 C16 C17 142.6(6) . . . . ?
O1 C16 C17 C18 23.7(8) . . . . ?
C15 C16 C17 C18 -95.0(7) . . . . ?
C23 C16 C17 C18 140.7(6) . . . . ?
O1 C16 C17 C22 -161.6(6) . . . . ?
C15 C16 C17 C22 79.8(8) . . . . ?
C23 C16 C17 C22 -44.5(8) . . . . ?
C22 C17 C18 C19 3.0(11) . . . . ?
C16 C17 C18 C19 177.8(7) . . . . ?
C17 C18 C19 C20 -2.8(12) . . . . ?
C18 C19 C20 C21 1.0(13) . . . . ?
C19 C20 C21 C22 0.4(12) . . . . ?
C18 C17 C22 C21 -1.7(11) . . . . ?
C16 C17 C22 C21 -176.5(7) . . . . ?
C20 C21 C22 C17 -0.1(12) . . . . ?
O1 C16 C23 C28 -139.2(6) . . . . ?
C15 C16 C23 C28 -16.6(8) . . . . ?
C17 C16 C23 C28 106.2(7) . . . . ?
O1 C16 C23 C24 38.9(7) . . . . ?
C15 C16 C23 C24 161.5(5) . . . . ?
C17 C16 C23 C24 -75.7(7) . . . . ?
C28 C23 C24 C25 -3.3(9) . . . . ?
C16 C23 C24 C25 178.5(5) . . . . ?
C23 C24 C25 C26 0.4(10) . . . . ?
C24 C25 C26 C27 1.1(11) . . . . ?
C25 C26 C27 C28 0.3(11) . . . . ?
C24 C23 C28 C27 4.6(9) . . . . ?
C16 C23 C28 C27 -177.3(5) . . . . ?
C26 C27 C28 C23 -3.2(10) . . . . ?
C33 N3 C32 C31 -0.5(9) . . . . ?
C34 C31 C32 N3 0.8(8) . . . . ?
C30 C31 C32 N3 179.4(5) . . . . ?
C34 N4 C33 N3 1.2(9) . . . . ?
C32 N3 C33 N4 -0.6(9) . . . . ?
C33 N4 C34 C31 -0.8(8) . . . . ?
C32 C31 C34 N4 -0.1(8) . . . . ?
C30 C31 C34 N4 -178.6(5) . . . . ?
C36 N5 C35 N6 -0.9(9) . . . . ?
C38 N6 C35 N5 1.0(9) . . . . ?
C35 N5 C36 C37 1.4(8) . . . . ?
N5 C36 C37 C38 -1.9(9) . . . . ?
N5 C36 C37 C39 176.7(5) . . . . ?
C35 N6 C38 C37 -1.5(8) . . . . ?
C36 C37 C38 N6 2.0(9) . . . . ?
C39 C37 C38 N6 -176.6(5) . . . . ?
C50 O4 C42 C41 -154.0(5) . . . . ?
C50 O4 C42 C43 32.0(6) . . . . ?
C46 C41 C42 O4 -176.9(5) . . . . ?
C40 C41 C42 O4 4.1(7) . . . . ?
C46 C41 C42 C43 -3.0(8) . . . . ?
C40 C41 C42 C43 178.0(5) . . . . ?
O4 C42 C43 C44 175.7(5) . . . . ?
C41 C42 C43 C44 1.9(8) . . . . ?
O4 C42 C43 C48 -1.2(7) . . . . ?
C41 C42 C43 C48 -175.0(5) . . . . ?
C42 C43 C44 C45 0.9(8) . . . . ?
C48 C43 C44 C45 177.7(5) . . . . ?
C42 C43 C44 C63 179.6(5) . . . . ?
C48 C43 C44 C63 -3.7(8) . . . . ?
C47 O3 C45 C46 -4.1(8) . . . . ?
C47 O3 C45 C44 174.4(5) . . . . ?
C43 C44 C45 O3 178.8(5) . . . . ?
C63 C44 C45 O3 0.2(8) . . . . ?
C43 C44 C45 C46 -2.6(8) . . . . ?
C63 C44 C45 C46 178.7(5) . . . . ?
O3 C45 C46 C41 -180.0(5) . . . . ?
C44 C45 C46 C41 1.6(8) . . . . ?
C42 C41 C46 C45 1.2(8) . . . . ?
C40 C41 C46 C45 -179.8(5) . . . . ?
C42 C43 C48 C49 -12.4(8) . . . . ?
C44 C43 C48 C49 170.8(5) . . . . ?
C43 C48 C49 C50 -5.0(8) . . . . ?
C42 O4 C50 C51 77.8(5) . . . . ?
C42 O4 C50 C49 -45.5(6) . . . . ?
C42 O4 C50 C57 -162.2(4) . . . . ?
C48 C49 C50 O4 32.5(7) . . . . ?
C48 C49 C50 C51 -88.3(6) . . . . ?
C48 C49 C50 C57 145.0(5) . . . . ?
O4 C50 C51 C56 39.5(7) . . . . ?
C49 C50 C51 C56 160.6(5) . . . . ?
C57 C50 C51 C56 -74.3(7) . . . . ?
O4 C50 C51 C52 -143.2(5) . . . . ?
C49 C50 C51 C52 -22.2(7) . . . . ?
C57 C50 C51 C52 102.9(6) . . . . ?
C56 C51 C52 C53 0.2(9) . . . . ?
C50 C51 C52 C53 -177.1(5) . . . . ?
C51 C52 C53 C54 -0.3(10) . . . . ?
C52 C53 C54 C55 0.5(10) . . . . ?
C53 C54 C55 C56 -0.7(10) . . . . ?
C54 C55 C56 C51 0.6(9) . . . . ?
C52 C51 C56 C55 -0.4(9) . . . . ?
C50 C51 C56 C55 177.0(5) . . . . ?
O4 C50 C57 C62 34.9(7) . . . . ?
C51 C50 C57 C62 152.1(5) . . . . ?
C49 C50 C57 C62 -81.2(6) . . . . ?
O4 C50 C57 C58 -148.5(5) . . . . ?
C51 C50 C57 C58 -31.3(7) . . . . ?
C49 C50 C57 C58 95.4(6) . . . . ?
C62 C57 C58 C59 -0.4(10) . . . . ?
C50 C57 C58 C59 -177.0(6) . . . . ?
C57 C58 C59 C60 -0.8(10) . . . . ?
C58 C59 C60 C61 1.4(11) . . . . ?
C59 C60 C61 C62 -0.9(10) . . . . ?
C58 C57 C62 C61 0.9(9) . . . . ?
C50 C57 C62 C61 177.5(5) . . . . ?
C60 C61 C62 C57 -0.2(10) . . . . ?
C67 N7 C66 C65 1.1(8) . . . . ?
C68 C65 C66 N7 -1.7(8) . . . . ?
C64 C65 C66 N7 178.7(5) . . . . ?
C68 N8 C67 N7 -0.1(9) . . . . ?
C66 N7 C67 N8 -0.1(9) . . . . ?
C67 N8 C68 C65 -0.6(8) . . . . ?
C64 C65 C68 N8 -179.0(5) . . . . ?
C66 C65 C68 N8 1.4(8) . . . . ?
